data_1508912
loop_
_publ_author_name
'Shu, Wen-Ming'
'Yang, Yan'
'Zhang, Dong-Xue'
'Wu, Liu-Ming'
'Zhu, Yan-Ping'
'Yin, Guo-Dong'
'Wu, An-Xin'

_publ_section_title
;
 Highly Efficient Synthesis of 3a,6a-Dihydrofuro[2,3-b]furans via a Novel
 Bicyclization.
;
_journal_issue 3
_journal_name_full 'Organic letters'
_journal_page_first 456
_journal_page_last 459
_journal_paper_doi 10.1021/ol400016c
_journal_volume 15
_journal_year 2013
_chemical_formula_sum 'C22 H17 N3 O6'
_chemical_formula_weight 419.39
_chemical_name_systematic
; 
 ? 
;
_space_group_IT_number 14
_symmetry_cell_setting monoclinic
_symmetry_space_group_name_Hall '-P 2yn'
_symmetry_space_group_name_H-M 'P 1 21/n 1'
_atom_sites_solution_hydrogens geom
_atom_sites_solution_primary direct
_atom_sites_solution_secondary difmap
_audit_creation_method SHELXL-97
_cell_angle_alpha 90.00
_cell_angle_beta 104.308(3)
_cell_angle_gamma 90.00
_cell_formula_units_Z 4
_cell_length_a 10.9383(18)
_cell_length_b 9.6552(16)
_cell_length_c 19.320(3)
_cell_measurement_reflns_used 5011
_cell_measurement_temperature 296(2)
_cell_measurement_theta_max 30.64
_cell_measurement_theta_min 2.18
_cell_volume 1977.1(6)
_computing_cell_refinement 'Bruker SMART'
_computing_data_collection 'Bruker SMART'
_computing_data_reduction 'Bruker SAINT'
_computing_molecular_graphics 'Bruker SHELXTL'
_computing_publication_material 'Bruker SHELXTL'
_computing_structure_refinement 'SHELXL-97 (Sheldrick, 1997)'
_computing_structure_solution 'SHELXS-97 (Sheldrick, 1990)'
_diffrn_ambient_temperature 296(2)
_diffrn_measured_fraction_theta_full 0.997
_diffrn_measured_fraction_theta_max 0.997
_diffrn_measurement_device_type 'CCD area detector'
_diffrn_measurement_method 'phi and omega scans'
_diffrn_radiation_monochromator graphite
_diffrn_radiation_source 'fine-focus sealed tube'
_diffrn_radiation_type MoK\a
_diffrn_radiation_wavelength 0.71073
_diffrn_reflns_av_R_equivalents 0.0330
_diffrn_reflns_av_sigmaI/netI 0.0328
_diffrn_reflns_limit_h_max 13
_diffrn_reflns_limit_h_min -11
_diffrn_reflns_limit_k_max 11
_diffrn_reflns_limit_k_min -11
_diffrn_reflns_limit_l_max 22
_diffrn_reflns_limit_l_min -22
_diffrn_reflns_number 11880
_diffrn_reflns_theta_full 25.00
_diffrn_reflns_theta_max 25.00
_diffrn_reflns_theta_min 1.96
_exptl_absorpt_coefficient_mu 0.105
_exptl_absorpt_correction_T_max 0.9794
_exptl_absorpt_correction_T_min 0.9733
_exptl_absorpt_correction_type none
_exptl_crystal_density_diffrn 1.409
_exptl_crystal_density_method 'not measured'
_exptl_crystal_description block
_exptl_crystal_F_000 872
_exptl_crystal_size_max 0.26
_exptl_crystal_size_mid 0.20
_exptl_crystal_size_min 0.20
_refine_diff_density_max 0.316
_refine_diff_density_min -0.261
_refine_diff_density_rms 0.065
_refine_ls_extinction_coef 0.006(2)
_refine_ls_extinction_expression Fc^*^=kFc[1+0.001xFc^2^\l^3^/sin(2\q)]^-1/4^
_refine_ls_extinction_method SHELXL
_refine_ls_goodness_of_fit_ref 1.097
_refine_ls_hydrogen_treatment mixed
_refine_ls_matrix_type full
_refine_ls_number_parameters 288
_refine_ls_number_reflns 3473
_refine_ls_number_restraints 2
_refine_ls_restrained_S_all 1.097
_refine_ls_R_factor_all 0.0643
_refine_ls_R_factor_gt 0.0508
_refine_ls_shift/su_max 0.000
_refine_ls_shift/su_mean 0.000
_refine_ls_structure_factor_coef Fsqd
_refine_ls_weighting_details 'calc w=1/[\s^2^(Fo^2^)+(0.1129P)^2^+0.3139P] where P=(Fo^2^+2Fc^2^)/3'
_refine_ls_weighting_scheme calc
_refine_ls_wR_factor_gt 0.1617
_refine_ls_wR_factor_ref 0.1770
_reflns_number_gt 2800
_reflns_number_total 3473
_reflns_threshold_expression >2sigma(I)
_cod_data_source_file ol400016c_si_002.cif
_cod_data_source_block t
_cod_depositor_comments
;
The following automatic conversions were performed:

'_symmetry_cell_setting' value 'Monoclinic' changed to 'monoclinic'
according to /home/saulius/struct/CIF-dictionaries/cif_core.dic
dictionary named 'cif_core.dic' version 2.4.2 from 2011-04-26.

Automatic conversion script
Id: cif_fix_values 1891 2012-01-12 08:04:46Z andrius 
;
_cod_original_sg_symbol_H-M P2(1)/n
_cod_database_code 1508912

loop_
_symmetry_equiv_pos_as_xyz
'x, y, z'
'-x+1/2, y+1/2, -z+1/2'
'-x, -y, -z'
'x-1/2, -y-1/2, z-1/2'

loop_
_atom_site_label
_atom_site_type_symbol
_atom_site_fract_x
_atom_site_fract_y
_atom_site_fract_z
_atom_site_U_iso_or_equiv
_atom_site_adp_type
_atom_site_occupancy
_atom_site_symmetry_multiplicity
_atom_site_calc_flag
_atom_site_refinement_flags
C1 C 0.5663(2) 0.1681(2) 0.14153(12) 0.0530(5) Uani 1 1 d .
C2 C 0.6204(2) 0.2634(3) 0.19180(16) 0.0718(7) Uani 1 1 d .
H2 H 0.7077 0.2687 0.2079 0.086 Uiso 1 1 calc R
C3 C 0.5443(2) 0.3518(3) 0.21845(14) 0.0636(7) Uani 1 1 d .
H3 H 0.5805 0.4167 0.2530 0.076 Uiso 1 1 calc R
C4 C 0.41449(17) 0.3445(2) 0.19408(10) 0.0414(5) Uani 1 1 d .
C5 C 0.36197(18) 0.2489(2) 0.14169(11) 0.0476(5) Uani 1 1 d .
H5 H 0.2748 0.2441 0.1248 0.057 Uiso 1 1 calc R
C6 C 0.4374(2) 0.1605(2) 0.11428(11) 0.0515(5) Uani 1 1 d .
H6 H 0.4024 0.0977 0.0784 0.062 Uiso 1 1 calc R
C7 C 0.33077(17) 0.43076(19) 0.22838(10) 0.0401(5) Uani 1 1 d .
C8 C 0.28315(16) 0.36126(19) 0.28868(9) 0.0386(4) Uani 1 1 d .
H8 H 0.3035 0.2623 0.2929 0.046 Uiso 1 1 calc R
C9 C 0.14194(17) 0.38655(19) 0.26413(10) 0.0398(5) Uani 1 1 d .
C10 C 0.11610(17) 0.45634(19) 0.20224(10) 0.0408(5) Uani 1 1 d .
C11 C 0.00434(18) 0.5221(2) 0.15545(11) 0.0469(5) Uani 1 1 d .
C12 C -0.1054(3) 0.5396(5) 0.17694(17) 0.1041(13) Uani 1 1 d .
H12 H -0.1132 0.5022 0.2200 0.125 Uiso 1 1 calc R
C13 C -0.2050(4) 0.6139(6) 0.1338(2) 0.1339(19) Uani 1 1 d .
H13 H -0.2787 0.6257 0.1490 0.161 Uiso 1 1 calc R
C14 C -0.1979(3) 0.6683(4) 0.07180(19) 0.0927(10) Uani 1 1 d .
H14 H -0.2659 0.7160 0.0435 0.111 Uiso 1 1 calc R
C15 C -0.0906(3) 0.6530(4) 0.0509(2) 0.1103(14) Uani 1 1 d .
H15 H -0.0836 0.6923 0.0081 0.132 Uiso 1 1 calc R
C16 C 0.0103(3) 0.5789(4) 0.09233(17) 0.0940(11) Uani 1 1 d .
H16 H 0.0832 0.5682 0.0764 0.113 Uiso 1 1 calc R
C17 C 0.35439(17) 0.4422(2) 0.35324(10) 0.0429(5) Uani 1 1 d .
C18 C 0.41603(17) 0.5482(2) 0.33092(10) 0.0421(5) Uani 1 1 d .
C19 C 0.3607(2) 0.4160(2) 0.42519(11) 0.0543(6) Uani 1 1 d .
N1 N 0.6477(2) 0.0675(3) 0.11629(13) 0.0700(6) Uani 1 1 d .
N2 N 0.3685(2) 0.3975(3) 0.48478(11) 0.0839(8) Uani 1 1 d .
C20 C 0.05615(18) 0.3246(2) 0.30313(12) 0.0488(5) Uani 1 1 d .
O1 O 0.75659(19) 0.0564(3) 0.15147(15) 0.1093(9) Uani 1 1 d .
O2 O 0.6028(2) -0.0027(3) 0.06515(14) 0.0993(7) Uani 1 1 d .
O3 O 0.39870(13) 0.55365(13) 0.25896(7) 0.0455(4) Uani 1 1 d .
O4 O 0.22236(12) 0.47662(14) 0.17664(7) 0.0447(4) Uani 1 1 d .
N3 N 0.48786(17) 0.65079(18) 0.36686(10) 0.0524(5) Uani 1 1 d D
H3A H 0.528(3) 0.699(3) 0.3421(14) 0.079 Uiso 1 1 d D
O6 O 0.12139(14) 0.27394(17) 0.36510(8) 0.0562(4) Uani 1 1 d .
O7 O -0.05666(15) 0.3125(2) 0.28218(11) 0.0800(6) Uani 1 1 d .
C21 C 0.0510(3) 0.1991(3) 0.40770(17) 0.0803(8) Uani 1 1 d .
H21A H -0.0070 0.2615 0.4227 0.096 Uiso 1 1 calc R
H21B H 0.0022 0.1258 0.3794 0.096 Uiso 1 1 calc R
C22 C 0.1379(4) 0.1404(4) 0.46987(19) 0.1081(13) Uani 1 1 d .
H22A H 0.1935 0.0767 0.4547 0.162 Uiso 1 1 calc R
H22B H 0.0912 0.0924 0.4985 0.162 Uiso 1 1 calc R
H22C H 0.1865 0.2132 0.4975 0.162 Uiso 1 1 calc R
H3B H 0.520(4) 0.641(5) 0.4137(11) 0.130 Uiso 1 1 d D

loop_
_atom_site_aniso_label
_atom_site_aniso_U_11
_atom_site_aniso_U_22
_atom_site_aniso_U_33
_atom_site_aniso_U_23
_atom_site_aniso_U_13
_atom_site_aniso_U_12
C1 0.0405(11) 0.0588(13) 0.0622(13) 0.0018(10) 0.0172(9) 0.0044(9)
C2 0.0317(11) 0.0883(18) 0.0909(17) -0.0172(15) 0.0065(11) 0.0004(11)
C3 0.0377(12) 0.0707(15) 0.0767(15) -0.0204(12) 0.0032(10) -0.0038(10)
C4 0.0338(10) 0.0447(11) 0.0434(10) 0.0056(8) 0.0054(7) -0.0010(7)
C5 0.0329(9) 0.0551(12) 0.0513(11) -0.0011(9) 0.0040(8) -0.0007(8)
C6 0.0459(12) 0.0546(12) 0.0520(11) -0.0038(9) 0.0086(9) 0.0006(9)
C7 0.0351(9) 0.0377(10) 0.0429(10) 0.0038(8) 0.0010(7) -0.0011(7)
C8 0.0347(10) 0.0353(9) 0.0430(10) 0.0032(7) 0.0045(7) -0.0001(7)
C9 0.0329(9) 0.0380(9) 0.0457(10) -0.0075(8) 0.0042(7) -0.0032(7)
C10 0.0342(9) 0.0355(9) 0.0485(10) -0.0094(8) 0.0024(8) 0.0007(7)
C11 0.0401(11) 0.0402(10) 0.0532(11) -0.0084(8) -0.0025(8) 0.0047(8)
C12 0.0669(18) 0.174(4) 0.0704(17) 0.021(2) 0.0155(14) 0.066(2)
C13 0.081(2) 0.224(5) 0.091(2) 0.023(3) 0.0101(18) 0.095(3)
C14 0.0612(18) 0.101(2) 0.097(2) 0.0137(18) -0.0163(15) 0.0307(16)
C15 0.0601(19) 0.145(3) 0.111(3) 0.070(2) -0.0068(17) 0.0121(19)
C16 0.0425(14) 0.137(3) 0.097(2) 0.059(2) 0.0062(13) 0.0112(15)
C17 0.0334(9) 0.0466(11) 0.0444(10) 0.0033(8) 0.0013(8) -0.0028(8)
C18 0.0342(9) 0.0396(10) 0.0465(10) 0.0027(8) -0.0013(8) 0.0024(8)
C19 0.0425(11) 0.0656(14) 0.0484(12) 0.0024(10) -0.0010(9) -0.0127(10)
N1 0.0551(13) 0.0804(15) 0.0792(15) -0.0008(12) 0.0254(11) 0.0114(11)
N2 0.0794(16) 0.118(2) 0.0462(12) 0.0023(12) 0.0013(10) -0.0407(14)
C20 0.0377(11) 0.0458(11) 0.0630(12) -0.0098(9) 0.0128(9) -0.0057(8)
O1 0.0514(12) 0.129(2) 0.144(2) -0.0227(16) 0.0184(13) 0.0277(12)
O2 0.0854(15) 0.1100(17) 0.1027(16) -0.0341(14) 0.0238(12) 0.0227(13)
O3 0.0476(8) 0.0378(7) 0.0471(8) 0.0041(6) 0.0038(6) -0.0073(6)
O4 0.0354(7) 0.0475(8) 0.0472(7) 0.0079(6) 0.0024(6) 0.0048(6)
N3 0.0476(10) 0.0462(10) 0.0552(10) 0.0018(8) -0.0029(8) -0.0091(8)
O6 0.0488(8) 0.0673(10) 0.0544(8) 0.0012(7) 0.0164(7) -0.0155(7)
O7 0.0353(9) 0.0948(14) 0.1069(14) 0.0123(11) 0.0120(8) -0.0102(8)
C21 0.0710(17) 0.088(2) 0.0923(19) 0.0127(16) 0.0406(15) -0.0135(15)
C22 0.113(3) 0.129(3) 0.089(2) 0.038(2) 0.037(2) -0.017(2)

loop_
_atom_type_symbol
_atom_type_description
_atom_type_scat_dispersion_real
_atom_type_scat_dispersion_imag
_atom_type_scat_source
C C 0.0033 0.0016 'International Tables Vol C Tables 4.2.6.8 and 6.1.1.4'
H H 0.0000 0.0000 'International Tables Vol C Tables 4.2.6.8 and 6.1.1.4'
N N 0.0061 0.0033 'International Tables Vol C Tables 4.2.6.8 and 6.1.1.4'
O O 0.0106 0.0060 'International Tables Vol C Tables 4.2.6.8 and 6.1.1.4'

loop_
_geom_angle_atom_site_label_1
_geom_angle_atom_site_label_2
_geom_angle_atom_site_label_3
_geom_angle
C2 C1 C6 122.1(2)
C2 C1 N1 119.2(2)
C6 C1 N1 118.7(2)
C1 C2 C3 119.3(2)
C1 C2 H2 120.4
C3 C2 H2 120.4
C2 C3 C4 120.4(2)
C2 C3 H3 119.8
C4 C3 H3 119.8
C3 C4 C5 119.2(2)
C3 C4 C7 120.44(18)
C5 C4 C7 120.15(17)
C6 C5 C4 120.84(18)
C6 C5 H5 119.6
C4 C5 H5 119.6
C1 C6 C5 118.2(2)
C1 C6 H6 120.9
C5 C6 H6 120.9
O4 C7 O3 106.69(14)
O4 C7 C4 110.81(15)
O3 C7 C4 109.04(15)
O4 C7 C8 106.76(15)
O3 C7 C8 106.48(14)
C4 C7 C8 116.55(15)
C17 C8 C9 116.79(16)
C17 C8 C7 101.33(15)
C9 C8 C7 101.62(14)
C17 C8 H8 112.0
C9 C8 H8 112.0
C7 C8 H8 112.0
C10 C9 C20 129.94(17)
C10 C9 C8 109.47(17)
C20 C9 C8 120.25(17)
C9 C10 O4 112.28(16)
C9 C10 C11 136.42(19)
O4 C10 C11 111.25(17)
C16 C11 C12 117.5(2)
C16 C11 C10 120.7(2)
C12 C11 C10 121.5(2)
C11 C12 C13 119.7(3)
C11 C12 H12 120.2
C13 C12 H12 120.2
C14 C13 C12 122.0(3)
C14 C13 H13 119.0
C12 C13 H13 119.0
C13 C14 C15 118.7(3)
C13 C14 H14 120.7
C15 C14 H14 120.7
C14 C15 C16 120.8(3)
C14 C15 H15 119.6
C16 C15 H15 119.6
C11 C16 C15 121.3(3)
C11 C16 H16 119.3
C15 C16 H16 119.3
C18 C17 C19 123.19(18)
C18 C17 C8 108.86(17)
C19 C17 C8 127.95(18)
N3 C18 C17 131.72(19)
N3 C18 O3 114.58(17)
C17 C18 O3 113.66(16)
N2 C19 C17 178.0(2)
O2 N1 O1 123.6(2)
O2 N1 C1 119.1(2)
O1 N1 C1 117.2(2)
O7 C20 O6 123.0(2)
O7 C20 C9 126.8(2)
O6 C20 C9 110.11(16)
C18 O3 C7 108.31(14)
C10 O4 C7 109.46(14)
C18 N3 H3A 115(2)
C18 N3 H3B 119(3)
H3A N3 H3B 120(3)
C20 O6 C21 116.94(18)
C22 C21 O6 109.5(2)
C22 C21 H21A 109.8
O6 C21 H21A 109.8
C22 C21 H21B 109.8
O6 C21 H21B 109.8
H21A C21 H21B 108.2
C21 C22 H22A 109.5
C21 C22 H22B 109.5
H22A C22 H22B 109.5
C21 C22 H22C 109.5
H22A C22 H22C 109.5
H22B C22 H22C 109.5

loop_
_geom_bond_atom_site_label_1
_geom_bond_atom_site_label_2
_geom_bond_distance
C1 C2 1.362(4)
C1 C6 1.379(3)
C1 N1 1.479(3)
C2 C3 1.377(4)
C2 H2 0.9300
C3 C4 1.383(3)
C3 H3 0.9300
C4 C5 1.386(3)
C4 C7 1.507(3)
C5 C6 1.380(3)
C5 H5 0.9300
C6 H6 0.9300
C7 O4 1.420(2)
C7 O3 1.446(2)
C7 C8 1.542(3)
C8 C17 1.514(3)
C8 C9 1.519(2)
C8 H8 0.9800
C9 C10 1.340(3)
C9 C20 1.468(3)
C10 O4 1.385(2)
C10 C11 1.473(3)
C11 C16 1.353(4)
C11 C12 1.374(4)
C12 C13 1.396(4)
C12 H12 0.9300
C13 C14 1.328(6)
C13 H13 0.9300
C14 C15 1.340(5)
C14 H14 0.9300
C15 C16 1.390(4)
C15 H15 0.9300
C16 H16 0.9300
C17 C18 1.353(3)
C17 C19 1.398(3)
C18 N3 1.346(3)
C18 O3 1.357(2)
C19 N2 1.147(3)
N1 O2 1.198(3)
N1 O1 1.222(3)
C20 O7 1.206(2)
C20 O6 1.327(3)
N3 H3A 0.857(17)
N3 H3B 0.892(19)
O6 C21 1.451(3)
C21 C22 1.450(5)
C21 H21A 0.9700
C21 H21B 0.9700
C22 H22A 0.9600
C22 H22B 0.9600
C22 H22C 0.9600

loop_
_geom_hbond_atom_site_label_D
_geom_hbond_atom_site_label_H
_geom_hbond_atom_site_label_A
_geom_hbond_distance_DH
_geom_hbond_distance_HA
_geom_hbond_distance_DA
_geom_hbond_angle_DHA
_geom_hbond_site_symmetry_A
C12 H12 O7 0.93 2.19 2.948(4) 137.6 .
C21 H21A O2 0.97 2.54 3.440(4) 154.1 2
N3 H3B N2 0.892(19) 2.07(2) 2.945(3) 167(4) 3_666

loop_
_geom_torsion_atom_site_label_1
_geom_torsion_atom_site_label_2
_geom_torsion_atom_site_label_3
_geom_torsion_atom_site_label_4
_geom_torsion
C6 C1 C2 C3 2.5(4)
N1 C1 C2 C3 -176.2(3)
C1 C2 C3 C4 -0.5(4)
C2 C3 C4 C5 -1.1(4)
C2 C3 C4 C7 173.7(2)
C3 C4 C5 C6 0.6(3)
C7 C4 C5 C6 -174.20(18)
C2 C1 C6 C5 -3.0(4)
N1 C1 C6 C5 175.7(2)
C4 C5 C6 C1 1.4(3)
C3 C4 C7 O4 144.1(2)
C5 C4 C7 O4 -41.2(2)
C3 C4 C7 O3 26.9(3)
C5 C4 C7 O3 -158.33(17)
C3 C4 C7 C8 -93.6(2)
C5 C4 C7 C8 81.1(2)
O4 C7 C8 C17 -124.57(15)
O3 C7 C8 C17 -10.87(18)
C4 C7 C8 C17 111.01(17)
O4 C7 C8 C9 -3.86(18)
O3 C7 C8 C9 109.83(15)
C4 C7 C8 C9 -128.28(16)
C17 C8 C9 C10 109.23(19)
C7 C8 C9 C10 0.05(19)
C17 C8 C9 C20 -76.8(2)
C7 C8 C9 C20 173.98(16)
C20 C9 C10 O4 -169.14(18)
C8 C9 C10 O4 4.0(2)
C20 C9 C10 C11 13.8(4)
C8 C9 C10 C11 -173.1(2)
C9 C10 C11 C16 -176.0(3)
O4 C10 C11 C16 6.9(3)
C9 C10 C11 C12 10.2(4)
O4 C10 C11 C12 -166.9(3)
C16 C11 C12 C13 0.0(6)
C10 C11 C12 C13 174.0(4)
C11 C12 C13 C14 0.4(8)
C12 C13 C14 C15 -1.2(7)
C13 C14 C15 C16 1.5(7)
C12 C11 C16 C15 0.3(5)
C10 C11 C16 C15 -173.7(3)
C14 C15 C16 C11 -1.1(6)
C9 C8 C17 C18 -102.4(2)
C7 C8 C17 C18 6.9(2)
C9 C8 C17 C19 78.5(3)
C7 C8 C17 C19 -172.2(2)
C19 C17 C18 N3 -3.3(4)
C8 C17 C18 N3 177.5(2)
C19 C17 C18 O3 178.99(19)
C8 C17 C18 O3 -0.2(2)
C18 C17 C19 N2 -5(9)
C8 C17 C19 N2 174(8)
C2 C1 N1 O2 -169.3(3)
C6 C1 N1 O2 11.9(4)
C2 C1 N1 O1 14.1(4)
C6 C1 N1 O1 -164.7(3)
C10 C9 C20 O7 8.6(4)
C8 C9 C20 O7 -163.9(2)
C10 C9 C20 O6 -175.31(19)
C8 C9 C20 O6 12.2(2)
N3 C18 O3 C7 174.52(16)
C17 C18 O3 C7 -7.3(2)
O4 C7 O3 C18 125.20(15)
C4 C7 O3 C18 -115.08(16)
C8 C7 O3 C18 11.46(18)
C9 C10 O4 C7 -6.8(2)
C11 C10 O4 C7 171.09(15)
O3 C7 O4 C10 -107.14(16)
C4 C7 O4 C10 134.28(16)
C8 C7 O4 C10 6.41(19)
O7 C20 O6 C21 1.0(3)
C9 C20 O6 C21 -175.2(2)
C20 O6 C21 C22 174.7(3)
